data_7212203
loop_
_publ_author_name
'Dyakonenko, Viktoriya V.'
'Maleev, Andrey V.'
'Zbruyev, Alexander I.'
'Chebanov, Valentin A.'
'Desenko, Sergey M.'
'Shishkin, Oleg V.'

_publ_section_title
;
 Layered crystal structure of bicyclic aziridines as revealed by analysis
 of intermolecular interactions energy
;
_journal_issue 6
_journal_name_full CrystEngComm
_journal_page_first 1816
_journal_paper_doi 10.1039/b922131j
_journal_volume 12
_journal_year 2010
_chemical_formula_sum 'C18 H17 F N2'
_chemical_formula_weight 280.34
_chemical_name_systematic
;
?
;
_space_group_IT_number 2
_symmetry_cell_setting triclinic
_symmetry_space_group_name_Hall '-P 1'
_symmetry_space_group_name_H-M 'P -1'
_atom_sites_solution_hydrogens difmap
_atom_sites_solution_primary direct
_atom_sites_solution_secondary difmap
_audit_creation_method SHELXL-97
_cell_angle_alpha 70.320(11)
_cell_angle_beta 66.525(12)
_cell_angle_gamma 89.942(9)
_cell_formula_units_Z 2
_cell_length_a 9.3776(11)
_cell_length_b 9.5002(10)
_cell_length_c 9.7109(12)
_cell_measurement_temperature 294(2)
_cell_volume 738.25(18)
_computing_structure_refinement 'SHELXL-97 (Sheldrick, 1997)'
_computing_structure_solution 'SHELXS-97 (Sheldrick, 1990)'
_diffrn_ambient_temperature 294(2)
_diffrn_detector_area_resol_mean 16.1827
_diffrn_measured_fraction_theta_full 0.985
_diffrn_measured_fraction_theta_max 0.985
_diffrn_measurement_device_type Xcalibur"3
_diffrn_measurement_method \w-scans
_diffrn_radiation_monochromator graphite
_diffrn_radiation_source 'Enhance (Mo) X-ray Source'
_diffrn_radiation_type MoK\a
_diffrn_radiation_wavelength 0.71069
_diffrn_reflns_av_R_equivalents 0.0218
_diffrn_reflns_av_sigmaI/netI 0.0229
_diffrn_reflns_limit_h_max 12
_diffrn_reflns_limit_h_min -12
_diffrn_reflns_limit_k_max 12
_diffrn_reflns_limit_k_min -12
_diffrn_reflns_limit_l_max 8
_diffrn_reflns_limit_l_min -12
_diffrn_reflns_number 6478
_diffrn_reflns_theta_full 27.50
_diffrn_reflns_theta_max 27.50
_diffrn_reflns_theta_min 3.06
_diffrn_standards_interval_count 50
_diffrn_standards_number 2
_exptl_absorpt_coefficient_mu 0.084
_exptl_absorpt_correction_T_max 0.988
_exptl_absorpt_correction_T_min 0.952
_exptl_absorpt_correction_type empirical
_exptl_absorpt_process_details 'Blessing, R. H. Acta Crystallogr., Sect A 1995, 51, 33-38.'
_exptl_crystal_colour colourless
_exptl_crystal_density_diffrn 1.261
_exptl_crystal_density_method 'not measured'
_exptl_crystal_description block
_exptl_crystal_F_000 296
_exptl_crystal_size_max 0.6
_exptl_crystal_size_mid 0.4
_exptl_crystal_size_min 0.2
_refine_diff_density_max 0.286
_refine_diff_density_min -0.191
_refine_diff_density_rms 0.042
_refine_ls_extinction_method none
_refine_ls_goodness_of_fit_ref 1.108
_refine_ls_hydrogen_treatment constr
_refine_ls_matrix_type full
_refine_ls_number_parameters 192
_refine_ls_number_reflns 3356
_refine_ls_number_restraints 0
_refine_ls_restrained_S_all 1.108
_refine_ls_R_factor_all 0.0520
_refine_ls_R_factor_gt 0.0431
_refine_ls_shift/su_max 0.000
_refine_ls_shift/su_mean 0.000
_refine_ls_structure_factor_coef Fsqd
_refine_ls_weighting_details 'calc w=1/[\s^2^(Fo^2^)+(0.0567P)^2^+0.1885P] where P=(Fo^2^+2Fc^2^)/3'
_refine_ls_weighting_scheme calc
_refine_ls_wR_factor_gt 0.1100
_refine_ls_wR_factor_ref 0.1175
_reflns_number_gt 2772
_reflns_number_total 3356
_reflns_threshold_expression >2sigma(I)
_cod_data_source_file b922131j.txt
_cod_data_source_block foto5
_cod_database_code 7212203

loop_
_symmetry_equiv_pos_as_xyz
'x, y, z'
'-x, -y, -z'

loop_
_atom_site_label
_atom_site_type_symbol
_atom_site_fract_x
_atom_site_fract_y
_atom_site_fract_z
_atom_site_U_iso_or_equiv
_atom_site_adp_type
_atom_site_occupancy
_atom_site_symmetry_multiplicity
_atom_site_calc_flag
_atom_site_refinement_flags
F1 F 0.22898(11) 0.55957(10) -0.31376(10) 0.0395(2) Uani 1 1 d .
N1 N 0.09426(12) 0.11455(12) 0.65801(12) 0.0216(2) Uani 1 1 d .
N2 N 0.23803(12) 0.27877(11) 0.38031(12) 0.0206(2) Uani 1 1 d .
C1 C 0.07769(14) 0.31425(13) 0.44869(14) 0.0207(2) Uani 1 1 d .
H1 H 0.0575 0.4191 0.4194 0.025 Uiso 1 1 calc R
C2 C 0.00389(14) 0.20675(13) 0.62028(14) 0.0201(2) Uani 1 1 d .
C3 C 0.25049(14) 0.15748(14) 0.51934(14) 0.0212(3) Uani 1 1 d .
C4 C 0.36293(15) 0.22893(16) 0.56428(16) 0.0277(3) Uani 1 1 d .
H4A H 0.3293 0.3203 0.5793 0.041 Uiso 1 1 calc R
H4B H 0.4673 0.2520 0.4793 0.041 Uiso 1 1 calc R
H4C H 0.3629 0.1594 0.6625 0.041 Uiso 1 1 calc R
C5 C 0.30660(15) 0.01998(15) 0.47864(16) 0.0273(3) Uani 1 1 d .
H5A H 0.2340 -0.0211 0.4496 0.041 Uiso 1 1 calc R
H5B H 0.3122 -0.0552 0.5708 0.041 Uiso 1 1 calc R
H5C H 0.4089 0.0496 0.3898 0.041 Uiso 1 1 calc R
C6 C -0.15722(14) 0.20449(13) 0.73647(15) 0.0210(2) Uani 1 1 d .
C7 C -0.26088(15) 0.28647(15) 0.68356(17) 0.0274(3) Uani 1 1 d .
H7 H -0.2291 0.3419 0.5742 0.033 Uiso 1 1 calc R
C8 C -0.41215(16) 0.28555(17) 0.7941(2) 0.0340(3) Uani 1 1 d .
H8 H -0.4811 0.3403 0.7586 0.041 Uiso 1 1 calc R
C9 C -0.45947(16) 0.20319(17) 0.9566(2) 0.0357(3) Uani 1 1 d .
H9 H -0.5603 0.2028 1.0303 0.043 Uiso 1 1 calc R
C10 C -0.35734(16) 0.12141(16) 1.00977(17) 0.0331(3) Uani 1 1 d .
H10 H -0.3899 0.0661 1.1192 0.040 Uiso 1 1 calc R
C11 C -0.20654(15) 0.12124(14) 0.90101(16) 0.0257(3) Uani 1 1 d .
H11 H -0.1384 0.0658 0.9376 0.031 Uiso 1 1 calc R
C12 C 0.12182(13) 0.23711(13) 0.32844(14) 0.0192(2) Uani 1 1 d .
H12 H 0.0801 0.1292 0.3715 0.023 Uiso 1 1 calc R
C13 C 0.15197(13) 0.32254(13) 0.15736(14) 0.0197(2) Uani 1 1 d .
C14 C 0.25540(16) 0.45893(14) 0.06798(15) 0.0260(3) Uani 1 1 d .
H14 H 0.3069 0.4967 0.1156 0.031 Uiso 1 1 calc R
C15 C 0.28236(17) 0.53879(15) -0.09085(16) 0.0291(3) Uani 1 1 d .
H15 H 0.3518 0.6293 -0.1509 0.035 Uiso 1 1 calc R
C16 C 0.20353(16) 0.48037(15) -0.15718(15) 0.0268(3) Uani 1 1 d .
C17 C 0.10141(16) 0.34646(16) -0.07446(16) 0.0281(3) Uani 1 1 d .
H17 H 0.0507 0.3099 -0.1235 0.034 Uiso 1 1 calc R
C18 C 0.07571(14) 0.26675(15) 0.08486(15) 0.0241(3) Uani 1 1 d .
H18 H 0.0071 0.1756 0.1433 0.029 Uiso 1 1 calc R

loop_
_atom_site_aniso_label
_atom_site_aniso_U_11
_atom_site_aniso_U_22
_atom_site_aniso_U_33
_atom_site_aniso_U_23
_atom_site_aniso_U_13
_atom_site_aniso_U_12
F1 0.0506(5) 0.0439(5) 0.0206(4) -0.0055(4) -0.0169(4) 0.0039(4)
N1 0.0203(5) 0.0232(5) 0.0198(5) -0.0079(4) -0.0071(4) 0.0037(4)
N2 0.0206(5) 0.0225(5) 0.0198(5) -0.0090(4) -0.0087(4) 0.0024(4)
C1 0.0221(6) 0.0202(5) 0.0202(6) -0.0084(5) -0.0085(5) 0.0046(4)
C2 0.0215(6) 0.0217(6) 0.0195(6) -0.0105(5) -0.0086(5) 0.0028(4)
C3 0.0194(6) 0.0248(6) 0.0183(5) -0.0070(5) -0.0074(4) 0.0039(4)
C4 0.0239(6) 0.0351(7) 0.0261(6) -0.0116(5) -0.0124(5) 0.0035(5)
C5 0.0258(6) 0.0300(7) 0.0278(6) -0.0126(5) -0.0113(5) 0.0104(5)
C6 0.0198(5) 0.0223(6) 0.0239(6) -0.0135(5) -0.0082(5) 0.0021(4)
C7 0.0274(6) 0.0324(7) 0.0330(7) -0.0203(6) -0.0164(5) 0.0085(5)
C8 0.0235(6) 0.0390(8) 0.0546(9) -0.0307(7) -0.0201(6) 0.0113(6)
C9 0.0207(6) 0.0337(7) 0.0474(9) -0.0247(7) -0.0011(6) 0.0001(5)
C10 0.0306(7) 0.0277(7) 0.0293(7) -0.0125(6) 0.0005(6) -0.0014(5)
C11 0.0246(6) 0.0233(6) 0.0258(6) -0.0106(5) -0.0060(5) 0.0015(5)
C12 0.0192(5) 0.0197(5) 0.0191(5) -0.0081(4) -0.0077(4) 0.0033(4)
C13 0.0203(5) 0.0218(6) 0.0191(6) -0.0102(5) -0.0081(4) 0.0062(4)
C14 0.0312(6) 0.0244(6) 0.0240(6) -0.0095(5) -0.0126(5) 0.0004(5)
C15 0.0363(7) 0.0239(6) 0.0231(6) -0.0070(5) -0.0099(5) 0.0002(5)
C16 0.0315(7) 0.0311(7) 0.0168(6) -0.0076(5) -0.0102(5) 0.0083(5)
C17 0.0280(6) 0.0367(7) 0.0249(6) -0.0146(6) -0.0136(5) 0.0037(5)
C18 0.0231(6) 0.0268(6) 0.0231(6) -0.0105(5) -0.0095(5) 0.0023(5)

loop_
_atom_type_symbol
_atom_type_description
_atom_type_scat_dispersion_real
_atom_type_scat_dispersion_imag
_atom_type_scat_source
C C 0.0033 0.0016 'International Tables Vol C Tables 4.2.6.8 and 6.1.1.4'
H H 0.0000 0.0000 'International Tables Vol C Tables 4.2.6.8 and 6.1.1.4'
N N 0.0061 0.0033 'International Tables Vol C Tables 4.2.6.8 and 6.1.1.4'
F F 0.0171 0.0103 'International Tables Vol C Tables 4.2.6.8 and 6.1.1.4'

loop_
_geom_angle_atom_site_label_1
_geom_angle_atom_site_label_2
_geom_angle_atom_site_label_3
_geom_angle
C2 N1 C3 108.32(10)
C1 N2 C12 61.40(7)
C1 N2 C3 104.38(9)
C12 N2 C3 115.34(9)
N2 C1 C2 105.38(10)
N2 C1 C12 59.30(7)
C2 C1 C12 113.50(10)
N1 C2 C6 122.60(11)
N1 C2 C1 113.39(10)
C6 C2 C1 124.01(11)
N1 C3 N2 108.03(9)
N1 C3 C5 110.64(10)
N2 C3 C5 112.05(10)
N1 C3 C4 107.45(10)
N2 C3 C4 106.67(10)
C5 C3 C4 111.76(10)
C7 C6 C11 119.36(11)
C7 C6 C2 120.44(12)
C11 C6 C2 120.20(11)
C6 C7 C8 120.17(13)
C9 C8 C7 119.96(14)
C8 C9 C10 120.14(12)
C9 C10 C11 120.49(14)
C10 C11 C6 119.88(13)
N2 C12 C13 115.80(10)
N2 C12 C1 59.29(7)
C13 C12 C1 120.83(10)
C18 C13 C14 119.18(11)
C18 C13 C12 119.92(11)
C14 C13 C12 120.90(11)
C15 C14 C13 120.79(12)
C16 C15 C14 118.12(12)
F1 C16 C17 118.51(12)
F1 C16 C15 118.28(12)
C17 C16 C15 123.21(12)
C16 C17 C18 118.21(12)
C17 C18 C13 120.49(12)

loop_
_geom_bond_atom_site_label_1
_geom_bond_atom_site_label_2
_geom_bond_distance
F1 C16 1.3696(14)
N1 C2 1.2843(16)
N1 C3 1.4784(15)
N2 C1 1.4730(15)
N2 C12 1.4732(15)
N2 C3 1.4973(16)
C1 C2 1.4950(17)
C1 C12 1.5042(16)
C2 C6 1.4770(16)
C3 C5 1.5232(17)
C3 C4 1.5266(18)
C6 C7 1.3937(18)
C6 C11 1.3976(18)
C7 C8 1.3948(19)
C8 C9 1.382(2)
C9 C10 1.382(2)
C10 C11 1.3879(18)
C12 C13 1.4890(16)
C13 C18 1.3933(17)
C13 C14 1.3954(17)
C14 C15 1.3856(18)
C15 C16 1.375(2)
C16 C17 1.372(2)
C17 C18 1.3926(18)

loop_
_geom_torsion_atom_site_label_1
_geom_torsion_atom_site_label_2
_geom_torsion_atom_site_label_3
_geom_torsion_atom_site_label_4
_geom_torsion
C12 N2 C1 C2 108.52(10)
C3 N2 C1 C2 -2.79(12)
C3 N2 C1 C12 -111.31(10)
C3 N1 C2 C6 -174.63(10)
C3 N1 C2 C1 5.70(14)
N2 C1 C2 N1 -1.82(14)
C12 C1 C2 N1 60.94(14)
N2 C1 C2 C6 178.52(10)
C12 C1 C2 C6 -118.73(12)
C2 N1 C3 N2 -7.38(13)
C2 N1 C3 C5 -130.37(11)
C2 N1 C3 C4 107.37(12)
C1 N2 C3 N1 5.99(12)
C12 N2 C3 N1 -58.84(12)
C1 N2 C3 C5 128.13(10)
C12 N2 C3 C5 63.29(13)
C1 N2 C3 C4 -109.26(10)
C12 N2 C3 C4 -174.10(9)
N1 C2 C6 C7 -168.03(12)
C1 C2 C6 C7 11.60(18)
N1 C2 C6 C11 12.66(18)
C1 C2 C6 C11 -167.71(11)
C11 C6 C7 C8 0.20(19)
C2 C6 C7 C8 -179.12(11)
C6 C7 C8 C9 0.0(2)
C7 C8 C9 C10 -0.1(2)
C8 C9 C10 C11 0.1(2)
C9 C10 C11 C6 0.1(2)
C7 C6 C11 C10 -0.25(18)
C2 C6 C11 C10 179.07(11)
C1 N2 C12 C13 112.02(11)
C3 N2 C12 C13 -154.83(10)
C3 N2 C12 C1 93.15(10)
C2 C1 C12 N2 -94.48(11)
N2 C1 C12 C13 -103.60(12)
C2 C1 C12 C13 161.92(10)
N2 C12 C13 C18 163.01(10)
C1 C12 C13 C18 -128.83(12)
N2 C12 C13 C14 -17.33(15)
C1 C12 C13 C14 50.83(16)
C18 C13 C14 C15 0.15(19)
C12 C13 C14 C15 -179.51(11)
C13 C14 C15 C16 0.5(2)
C14 C15 C16 F1 179.52(11)
C14 C15 C16 C17 -0.8(2)
F1 C16 C17 C18 -179.81(11)
C15 C16 C17 C18 0.5(2)
C16 C17 C18 C13 0.12(19)
C14 C13 C18 C17 -0.44(18)
C12 C13 C18 C17 179.22(11)
